data_9001172
loop_
_publ_author_name
'Angel, R. J.'

_publ_section_title
;
 High-pressure structure of anorthite
 Sample: P = 25 kbar
;
_journal_name_full 'American Mineralogist'
_journal_page_first 1114
_journal_page_last 1119
_journal_volume 73
_journal_year 1988
_chemical_formula_sum 'Al2 Ca O8 Si2'
_chemical_name_mineral Anorthite
_space_group_IT_number 2
_symmetry_space_group_name_Hall '-P 1 (-1/2*x+1/2*y+1/2*z,1/2*x-1/2*y+1/2*z,1/2*x+1/2*y-1/2*z)'
_symmetry_space_group_name_H-M 'I -1'
_cell_angle_alpha 92.79
_cell_angle_beta 115.77
_cell_angle_gamma 91.68
_cell_formula_units_Z 8
_cell_length_a 8.082
_cell_length_b 12.767
_cell_length_c 14.032
_cell_volume 1300.269
_diffrn_ambient_pressure 2.5e+06
_exptl_crystal_density_diffrn 3.252
_cod_original_formula_sum 'Ca Si Al O4'
_cod_database_code 9001172

loop_
_symmetry_equiv_pos_as_xyz
x,y,z
1/2+x,1/2+y,1/2+z
-x,-y,-z
1/2-x,1/2-y,1/2-z

loop_
_atom_site_label
_atom_site_fract_x
_atom_site_fract_y
_atom_site_fract_z
_atom_site_U_iso_or_equiv
_atom_site_type_symbol
_atom_site_attached_hydrogens
_atom_site_occupancy
Caooo 0.26300 0.98700 0.08620 0.00760 Ca 0 0.5
Cazoo 0.26400 0.02800 0.54220 0.00253 Ca 0 0.5
Caoio 0.77400 0.53900 0.54070 0.01013 Ca 0 0.5
Cazio 0.75900 0.50600 0.07420 0.00507 Ca 0 0.5
Si1oo 0.00960 0.15690 0.10320 0.00507 Si 0 1.0
Al1oz -0.00110 0.16410 0.61320 0.00507 Al 0 1.0
Al1mo -0.00200 0.81200 0.11890 0.00760 Al 0 1.0
Si1mz 0.00430 0.81800 0.61200 0.00633 Si 0 1.0
Al2oo 0.69100 0.11400 0.16340 0.00760 Al 0 1.0
Si2oz 0.66880 0.10100 0.65270 0.01013 Si 0 1.0
Si2mo 0.67100 0.88070 0.18190 0.00760 Si 0 1.0
Al2mz 0.67900 0.87220 0.67430 0.00633 Al 0 1.0
Oa1o 0.01300 0.11800 -0.00700 0.01773 O 0 1.0
Oa1z -0.00700 0.12800 0.48800 0.01520 O 0 1.0
Oa2o 0.56800 0.98900 0.13700 0.01013 O 0 1.0
Oa2z 0.57100 0.98800 0.64100 0.00253 O 0 1.0
Oboo 0.82400 0.09200 0.09200 0.02026 O 0 1.0
Oboz 0.80200 0.10300 0.59500 0.02280 O 0 1.0
Obmo 0.81200 0.85500 0.12800 0.02406 O 0 1.0
Obmz 0.81600 0.85300 0.61500 0.03040 O 0 1.0
Ocoo 0.00800 0.27300 0.13500 0.01393 O 0 1.0
Ocoz 0.00600 0.29400 0.64800 0.00760 O 0 1.0
Ocmo 0.00900 0.68100 0.10800 0.01013 O 0 1.0
Ocmz 0.00300 0.69000 0.59900 0.01393 O 0 1.0
Odoo 0.18700 0.10000 0.18300 0.02026 O 0 1.0
Odoz 0.20600 0.10800 0.69200 0.02406 O 0 1.0
Odmo 0.18700 0.86500 0.22300 0.03546 O 0 1.0
Odmz 0.19800 0.86800 0.70800 0.03673 O 0 1.0

loop_
_cod_changelog_entry_id
_cod_changelog_entry_author
_cod_changelog_entry_date
_cod_changelog_entry_text
1
;cod-tools version 3.8.0
Id: cif_guess_AMCSD_atom_types 9581 2023-05-17 12:35:41Z saulius
;
2023-05-23T09:19:37+03:00
;Derived atom types and hydrogen counts
from atom names that follow the AMCSD naming convention
(Wat == water, O-H == hydroxyl).
;

_cod_duplicate_entry 9016765

loop_
_cod_related_entry_id
_cod_related_entry_database
_cod_related_entry_code
1 AMCSD 0001195
